data_4304446
loop_
_publ_author_name
'Sung-Jin Kim'
'Simeon Ponou'
'Thomas F. F\"assler'

_publ_contact_author_email Thomas.Faessler@lrz.tu-muenchen.de
_publ_contact_author_fax '+49-(0)89 28913186'
_publ_contact_author_name 'Thomas F. Faessler'
_publ_contact_author_phone '+49-(0)89 28913131'
_publ_section_title
;
Cation Substitution Effects in the System Sr2-xBaxBi3 (0 <= x <= 1.3):
Structural Distortions Induced by Chemical Pressure
;
_journal_name_full 'Inorganic Chemistry'
_journal_page_first 3594
_journal_page_last 3602
_journal_paper_doi 10.1021/ic7019439
_journal_volume 47
_journal_year 2008
_chemical_formula_sum 'Ba1.28 Bi3 Sr0.72'
_chemical_formula_weight 865.57
_chemical_name_common 'Strontium Barium Bismuthide'
_chemical_name_systematic
; 
 ? 
;
_space_group_IT_number 52
_symmetry_cell_setting orthorhombic
_symmetry_space_group_name_Hall '-P 2a 2bc'
_symmetry_space_group_name_H-M 'P n n a'
_atom_sites_solution_hydrogens geom
_atom_sites_solution_primary direct
_atom_sites_solution_secondary difmap
_audit_creation_method SHELXL-97
_cell_angle_alpha 90.00
_cell_angle_beta 90.00
_cell_angle_gamma 90.00
_cell_formula_units_Z 4
_cell_length_a 15.908(3)
_cell_length_b 6.9080(14)
_cell_length_c 6.7310(13)
_cell_measurement_temperature 293(2)
_cell_volume 739.7(2)
_computing_cell_refinement 'DIP2020 (Otwinowsky, 1997)'
_computing_data_collection 'DIP2020 (Nonius, 1997)'
_computing_data_reduction 'DIP2020 (Otwinowsky, 1997)'
_computing_structure_refinement 'SHELXL-97 (Sheldrick, 1997)'
_computing_structure_solution 'SHELXS-97 (Sheldrick, 1990)'
_diffrn_detector 'image plate'
_diffrn_detector_area_resol_mean 67
_diffrn_measured_fraction_theta_full 1.000
_diffrn_measured_fraction_theta_max 1.000
_diffrn_measurement_device 'one-circle diffractometer'
_diffrn_measurement_device_type 'DIP2020 (Nonius)'
_diffrn_measurement_method 'phi-rotation '
_diffrn_reflns_av_R_equivalents 0.1107
_diffrn_reflns_av_sigmaI/netI 0.0805
_diffrn_reflns_limit_h_max 19
_diffrn_reflns_limit_h_min -19
_diffrn_reflns_limit_k_max 8
_diffrn_reflns_limit_k_min -8
_diffrn_reflns_limit_l_max 8
_diffrn_reflns_limit_l_min 0
_diffrn_reflns_number 2283
_diffrn_reflns_theta_full 25.33
_diffrn_reflns_theta_max 25.33
_diffrn_reflns_theta_min 2.56
_exptl_absorpt_coefficient_mu 82.886
_exptl_crystal_density_diffrn 7.773
_exptl_crystal_density_method 'not measured'
_exptl_crystal_F_000 1392
_exptl_crystal_size_max 0.05
_exptl_crystal_size_mid 0.05
_exptl_crystal_size_min 0.05
_refine_diff_density_max 3.941
_refine_diff_density_min -3.617
_refine_diff_density_rms 0.822
_refine_ls_extinction_coef 0.0008(3)
_refine_ls_extinction_expression Fc^*^=kFc[1+0.001xFc^2^\l^3^/sin(2\q)]^-1/4^
_refine_ls_extinction_method SHELXL
_refine_ls_goodness_of_fit_ref 1.286
_refine_ls_hydrogen_treatment mixed
_refine_ls_matrix_type full
_refine_ls_number_parameters 28
_refine_ls_number_reflns 688
_refine_ls_number_restraints 0
_refine_ls_restrained_S_all 1.286
_refine_ls_R_factor_all 0.0662
_refine_ls_R_factor_gt 0.0637
_refine_ls_shift/su_max 0.000
_refine_ls_shift/su_mean 0.000
_refine_ls_structure_factor_coef Fsqd
_refine_ls_weighting_details 'calc w=1/[\s^2^(Fo^2^)+(0.0513P)^2^+80.0811P] where P=(Fo^2^+2Fc^2^)/3'
_refine_ls_weighting_scheme calc
_refine_ls_wR_factor_gt 0.1601
_refine_ls_wR_factor_ref 0.1617
_reflns_number_gt 661
_reflns_number_total 688
_reflns_threshold_expression >2sigma(I)
_cod_data_source_file ic7019439-file004.cif
_cod_data_source_block Sr2-xBaxBi3
_cod_original_cell_volume 739.7(3)
_cod_database_code 4304446

loop_
_symmetry_equiv_pos_as_xyz
'x, y, z'
'-x+1/2, -y, z'
'-x+1/2, y+1/2, -z+1/2'
'x, -y+1/2, -z+1/2'
'-x, -y, -z'
'x-1/2, y, -z'
'x-1/2, -y-1/2, z-1/2'
'-x, y-1/2, z-1/2'

loop_
_atom_site_label
_atom_site_type_symbol
_atom_site_fract_x
_atom_site_fract_y
_atom_site_fract_z
_atom_site_U_iso_or_equiv
_atom_site_adp_type
_atom_site_occupancy
_atom_site_symmetry_multiplicity
_atom_site_calc_flag
_atom_site_refinement_flags
_atom_site_disorder_assembly
_atom_site_disorder_group
Bi1 Bi 0.65448(7) 0.94220(17) 0.07421(18) 0.0267(6) Uani 1 1 d . . .
Bi2 Bi 0.56870(11) 1.2500 -0.2500 0.0233(6) Uani 1 2 d S . .
Ba3 Ba 0.7500 0.5000 -0.0516(4) 0.0195(11) Uani 0.75(4) 2 d SP . .
Ba4 Ba 0.49967(18) 1.2500 0.2500 0.0222(12) Uani 0.53(4) 2 d SP . .
Sr3 Sr 0.7500 0.5000 -0.0516(4) 0.0195(11) Uani 0.25(4) 2 d SP . .
Sr4 Sr 0.49967(18) 1.2500 0.2500 0.0222(12) Uani 0.47(4) 2 d SP . .

loop_
_atom_site_aniso_label
_atom_site_aniso_U_11
_atom_site_aniso_U_22
_atom_site_aniso_U_33
_atom_site_aniso_U_23
_atom_site_aniso_U_13
_atom_site_aniso_U_12
Bi1 0.0302(8) 0.0206(8) 0.0292(8) -0.0092(5) -0.0061(5) 0.0081(5)
Bi2 0.0343(10) 0.0111(8) 0.0244(10) -0.0012(6) 0.000 0.000
Ba3 0.0245(16) 0.0109(15) 0.0231(16) 0.000 0.000 -0.0001(10)
Ba4 0.0236(17) 0.0155(18) 0.028(2) -0.0043(12) 0.000 0.000
Sr3 0.0245(16) 0.0109(15) 0.0231(16) 0.000 0.000 -0.0001(10)
Sr4 0.0236(17) 0.0155(18) 0.028(2) -0.0043(12) 0.000 0.000

loop_
_atom_type_symbol
_atom_type_description
_atom_type_scat_dispersion_real
_atom_type_scat_dispersion_imag
_atom_type_scat_source
Sr Sr -1.5307 3.2498 'International Tables Vol C Tables 4.2.6.8 and 6.1.1.4'
Ba Ba -0.3244 2.2819 'International Tables Vol C Tables 4.2.6.8 and 6.1.1.4'
Bi Bi -4.1077 10.2566 'International Tables Vol C Tables 4.2.6.8 and 6.1.1.4'

loop_
_geom_angle_atom_site_label_1
_geom_angle_atom_site_label_2
_geom_angle_atom_site_label_3
_geom_angle
_geom_angle_site_symmetry_1
_geom_angle_site_symmetry_3
_geom_angle_publ_flag
Bi1 Bi1 Bi2 103.50(5) 2_675 . ?
Bi1 Bi1 Ba4 122.13(6) 2_675 . ?
Bi2 Bi1 Ba4 62.71(3) . . ?
Bi1 Bi1 Ba3 78.63(4) 2_675 . ?
Bi2 Bi1 Ba3 124.93(6) . . ?
Ba4 Bi1 Ba3 157.44(5) . . ?
Bi1 Bi1 Sr4 139.91(4) 2_675 5_675 ?
Bi2 Bi1 Sr4 63.44(3) . 5_675 ?
Ba4 Bi1 Sr4 87.04(3) . 5_675 ?
Ba3 Bi1 Sr4 79.92(5) . 5_675 ?
Bi1 Bi1 Ba4 139.91(4) 2_675 5_675 ?
Bi2 Bi1 Ba4 63.44(3) . 5_675 ?
Ba4 Bi1 Ba4 87.04(3) . 5_675 ?
Ba3 Bi1 Ba4 79.92(5) . 5_675 ?
Sr4 Bi1 Ba4 0.00(7) 5_675 5_675 ?
Bi1 Bi1 Bi1 100.94(3) 2_675 4_565 ?
Bi2 Bi1 Bi1 155.56(3) . 4_565 ?
Ba4 Bi1 Bi1 103.36(4) . 4_565 ?
Ba3 Bi1 Bi1 60.76(5) . 4_565 ?
Sr4 Bi1 Bi1 97.48(4) 5_675 4_565 ?
Ba4 Bi1 Bi1 97.48(4) 5_675 4_565 ?
Bi1 Bi1 Sr3 63.95(3) 2_675 3_655 ?
Bi2 Bi1 Sr3 133.61(4) . 3_655 ?
Ba4 Bi1 Sr3 85.79(4) . 3_655 ?
Ba3 Bi1 Sr3 97.46(5) . 3_655 ?
Sr4 Bi1 Sr3 152.84(5) 5_675 3_655 ?
Ba4 Bi1 Sr3 152.84(5) 5_675 3_655 ?
Bi1 Bi1 Sr3 59.04(3) 4_565 3_655 ?
Bi1 Bi1 Ba3 63.95(3) 2_675 3_655 ?
Bi2 Bi1 Ba3 133.61(4) . 3_655 ?
Ba4 Bi1 Ba3 85.79(4) . 3_655 ?
Ba3 Bi1 Ba3 97.46(5) . 3_655 ?
Sr4 Bi1 Ba3 152.84(5) 5_675 3_655 ?
Ba4 Bi1 Ba3 152.84(5) 5_675 3_655 ?
Bi1 Bi1 Ba3 59.04(3) 4_565 3_655 ?
Sr3 Bi1 Ba3 0.0 3_655 3_655 ?
Bi1 Bi1 Ba3 65.93(2) 2_675 3_654 ?
Bi2 Bi1 Ba3 59.89(3) . 3_654 ?
Ba4 Bi1 Ba3 121.94(4) . 3_654 ?
Ba3 Bi1 Ba3 72.52(5) . 3_654 ?
Sr4 Bi1 Ba3 75.48(4) 5_675 3_654 ?
Ba4 Bi1 Ba3 75.48(4) 5_675 3_654 ?
Bi1 Bi1 Ba3 133.22(4) 4_565 3_654 ?
Sr3 Bi1 Ba3 129.88(4) 3_655 3_654 ?
Ba3 Bi1 Ba3 129.88(4) 3_655 3_654 ?
Bi1 Bi2 Bi1 131.75(7) 4_574 . ?
Bi1 Bi2 Sr4 60.36(4) 4_574 1_554 ?
Bi1 Bi2 Sr4 138.44(3) . 1_554 ?
Bi1 Bi2 Ba4 60.36(4) 4_574 1_554 ?
Bi1 Bi2 Ba4 138.44(3) . 1_554 ?
Sr4 Bi2 Ba4 0.00(9) 1_554 1_554 ?
Bi1 Bi2 Ba4 138.44(3) 4_574 . ?
Bi1 Bi2 Ba4 60.36(4) . . ?
Sr4 Bi2 Ba4 143.86(10) 1_554 . ?
Ba4 Bi2 Ba4 143.86(10) 1_554 . ?
Bi1 Bi2 Ba3 67.13(5) 4_574 1_565 ?
Bi1 Bi2 Ba3 74.75(4) . 1_565 ?
Sr4 Bi2 Ba3 126.75(6) 1_554 1_565 ?
Ba4 Bi2 Ba3 126.75(6) 1_554 1_565 ?
Ba4 Bi2 Ba3 84.06(6) . 1_565 ?
Bi1 Bi2 Sr3 67.13(5) 4_574 1_565 ?
Bi1 Bi2 Sr3 74.75(4) . 1_565 ?
Sr4 Bi2 Sr3 126.75(6) 1_554 1_565 ?
Ba4 Bi2 Sr3 126.75(6) 1_554 1_565 ?
Ba4 Bi2 Sr3 84.06(6) . 1_565 ?
Ba3 Bi2 Sr3 0.0 1_565 1_565 ?
Bi1 Bi2 Ba3 74.74(4) 4_574 3_654 ?
Bi1 Bi2 Ba3 67.13(5) . 3_654 ?
Sr4 Bi2 Ba3 84.06(6) 1_554 3_654 ?
Ba4 Bi2 Ba3 84.06(6) 1_554 3_654 ?
Ba4 Bi2 Ba3 126.75(6) . 3_654 ?
Ba3 Bi2 Ba3 74.24(6) 1_565 3_654 ?
Sr3 Bi2 Ba3 74.24(6) 1_565 3_654 ?
Bi1 Bi2 Sr3 74.74(4) 4_574 3_654 ?
Bi1 Bi2 Sr3 67.13(5) . 3_654 ?
Sr4 Bi2 Sr3 84.06(6) 1_554 3_654 ?
Ba4 Bi2 Sr3 84.06(6) 1_554 3_654 ?
Ba4 Bi2 Sr3 126.75(6) . 3_654 ?
Ba3 Bi2 Sr3 74.24(6) 1_565 3_654 ?
Sr3 Bi2 Sr3 74.24(6) 1_565 3_654 ?
Ba3 Bi2 Sr3 0.00(8) 3_654 3_654 ?
Bi1 Bi2 Sr4 136.91(3) 4_574 5_675 ?
Bi1 Bi2 Sr4 61.00(4) . 5_675 ?
Sr4 Bi2 Sr4 84.654(15) 1_554 5_675 ?
Ba4 Bi2 Sr4 84.654(15) 1_554 5_675 ?
Ba4 Bi2 Sr4 84.654(15) . 5_675 ?
Ba3 Bi2 Sr4 134.02(5) 1_565 5_675 ?
Sr3 Bi2 Sr4 134.02(5) 1_565 5_675 ?
Ba3 Bi2 Sr4 77.53(4) 3_654 5_675 ?
Sr3 Bi2 Sr4 77.53(4) 3_654 5_675 ?
Bi1 Bi2 Ba4 136.91(3) 4_574 5_675 ?
Bi1 Bi2 Ba4 61.00(4) . 5_675 ?
Sr4 Bi2 Ba4 84.654(15) 1_554 5_675 ?
Ba4 Bi2 Ba4 84.654(15) 1_554 5_675 ?
Ba4 Bi2 Ba4 84.654(15) . 5_675 ?
Ba3 Bi2 Ba4 134.02(5) 1_565 5_675 ?
Sr3 Bi2 Ba4 134.02(5) 1_565 5_675 ?
Ba3 Bi2 Ba4 77.53(4) 3_654 5_675 ?
Sr3 Bi2 Ba4 77.53(4) 3_654 5_675 ?
Sr4 Bi2 Ba4 0.00(9) 5_675 5_675 ?
Bi1 Ba3 Bi1 152.11(10) . 2_665 ?
Bi1 Ba3 Bi1 60.19(5) . 4_565 ?
Bi1 Ba3 Bi1 93.68(6) 2_665 4_565 ?
Bi1 Ba3 Bi1 93.68(6) . 3_645 ?
Bi1 Ba3 Bi1 60.19(5) 2_665 3_645 ?
Bi1 Ba3 Bi1 52.11(6) 4_565 3_645 ?
Bi1 Ba3 Bi2 99.16(3) . 1_545 ?
Bi1 Ba3 Bi2 91.07(3) 2_665 1_545 ?
Bi1 Ba3 Bi2 92.65(3) 4_565 1_545 ?
Bi1 Ba3 Bi2 128.10(5) 3_645 1_545 ?
Bi1 Ba3 Bi2 91.07(3) . 2_675 ?
Bi1 Ba3 Bi2 99.16(3) 2_665 2_675 ?
Bi1 Ba3 Bi2 128.10(5) 4_565 2_675 ?
Bi1 Ba3 Bi2 92.65(3) 3_645 2_675 ?
Bi2 Ba3 Bi2 136.68(8) 1_545 2_675 ?
Bi1 Ba3 Bi1 87.68(4) . 4_564 ?
Bi1 Ba3 Bi1 118.72(6) 2_665 4_564 ?
Bi1 Ba3 Bi1 129.88(4) 4_565 4_564 ?
Bi1 Ba3 Bi1 178.01(4) 3_645 4_564 ?
Bi2 Ba3 Bi1 52.98(3) 1_545 4_564 ?
Bi2 Ba3 Bi1 85.87(6) 2_675 4_564 ?
Bi1 Ba3 Bi1 118.72(6) . 3_644 ?
Bi1 Ba3 Bi1 87.68(4) 2_665 3_644 ?
Bi1 Ba3 Bi1 178.02(4) 4_565 3_644 ?
Bi1 Ba3 Bi1 129.88(4) 3_645 3_644 ?
Bi2 Ba3 Bi1 85.87(6) 1_545 3_644 ?
Bi2 Ba3 Bi1 52.98(3) 2_675 3_644 ?
Bi1 Ba3 Bi1 48.14(5) 4_564 3_644 ?
Bi1 Ba3 Bi1 126.04(5) . 1_545 ?
Bi1 Ba3 Bi1 46.77(3) 2_665 1_545 ?
Bi1 Ba3 Bi1 76.65(4) 4_565 1_545 ?
Bi1 Ba3 Bi1 82.58(4) 3_645 1_545 ?
Bi2 Ba3 Bi1 49.625(17) 1_545 1_545 ?
Bi2 Ba3 Bi1 142.72(3) 2_675 1_545 ?
Bi1 Ba3 Bi1 97.80(4) 4_564 1_545 ?
Bi1 Ba3 Bi1 103.31(4) 3_644 1_545 ?
Bi1 Ba3 Bi1 46.77(3) . 2_675 ?
Bi1 Ba3 Bi1 126.04(5) 2_665 2_675 ?
Bi1 Ba3 Bi1 82.58(4) 4_565 2_675 ?
Bi1 Ba3 Bi1 76.65(4) 3_645 2_675 ?
Bi2 Ba3 Bi1 142.72(3) 1_545 2_675 ?
Bi2 Ba3 Bi1 49.625(17) 2_675 2_675 ?
Bi1 Ba3 Bi1 103.31(4) 4_564 2_675 ?
Bi1 Ba3 Bi1 97.80(4) 3_644 2_675 ?
Bi1 Ba3 Bi1 156.88(8) 1_545 2_675 ?
Bi1 Ba3 Sr3 146.60(7) . 3_644 ?
Bi1 Ba3 Sr3 57.31(3) 2_665 3_644 ?
Bi1 Ba3 Sr3 129.63(5) 4_565 3_644 ?
Bi1 Ba3 Sr3 117.46(5) 3_645 3_644 ?
Bi2 Ba3 Sr3 52.88(3) 1_545 3_644 ?
Bi2 Ba3 Sr3 98.74(7) 2_675 3_644 ?
Bi1 Ba3 Sr3 61.55(6) 4_564 3_644 ?
Bi1 Ba3 Sr3 50.17(6) 3_644 3_644 ?
Bi1 Ba3 Sr3 53.24(3) 1_545 3_644 ?
Bi1 Ba3 Sr3 147.52(8) 2_675 3_644 ?
Bi1 Ba3 Ba3 146.60(7) . 3_644 ?
Bi1 Ba3 Ba3 57.31(3) 2_665 3_644 ?
Bi1 Ba3 Ba3 129.63(5) 4_565 3_644 ?
Bi1 Ba3 Ba3 117.46(5) 3_645 3_644 ?
Bi2 Ba3 Ba3 52.88(3) 1_545 3_644 ?
Bi2 Ba3 Ba3 98.74(7) 2_675 3_644 ?
Bi1 Ba3 Ba3 61.55(6) 4_564 3_644 ?
Bi1 Ba3 Ba3 50.17(6) 3_644 3_644 ?
Bi1 Ba3 Ba3 53.24(3) 1_545 3_644 ?
Bi1 Ba3 Ba3 147.52(8) 2_675 3_644 ?
Sr3 Ba3 Ba3 0.00(6) 3_644 3_644 ?
Bi1 Ba4 Bi1 89.31(8) 4_575 . ?
Bi1 Ba4 Bi2 95.98(6) 4_575 . ?
Bi1 Ba4 Bi2 56.94(4) . . ?
Bi1 Ba4 Bi2 56.94(4) 4_575 1_556 ?
Bi1 Ba4 Bi2 95.98(6) . 1_556 ?
Bi2 Ba4 Bi2 143.85(10) . 1_556 ?
Bi1 Ba4 Bi1 158.99(4) 4_575 5_675 ?
Bi1 Ba4 Bi1 92.96(3) . 5_675 ?
Bi2 Ba4 Bi1 68.22(4) . 5_675 ?
Bi2 Ba4 Bi1 143.20(6) 1_556 5_675 ?
Bi1 Ba4 Bi1 92.96(3) 4_575 8_666 ?
Bi1 Ba4 Bi1 158.99(4) . 8_666 ?
Bi2 Ba4 Bi1 143.20(6) . 8_666 ?
Bi2 Ba4 Bi1 68.22(4) 1_556 8_666 ?
Bi1 Ba4 Bi1 92.34(8) 5_675 8_666 ?
Bi1 Ba4 Bi2 143.08(7) 4_575 5_675 ?
Bi1 Ba4 Bi2 68.15(4) . 5_675 ?
Bi2 Ba4 Bi2 95.346(15) . 5_675 ?
Bi2 Ba4 Bi2 95.346(15) 1_556 5_675 ?
Bi1 Ba4 Bi2 55.55(4) 5_675 5_675 ?
Bi1 Ba4 Bi2 98.61(6) 8_666 5_675 ?
Bi1 Ba4 Bi2 68.15(4) 4_575 5_685 ?
Bi1 Ba4 Bi2 143.08(7) . 5_685 ?
Bi2 Ba4 Bi2 95.346(15) . 5_685 ?
Bi2 Ba4 Bi2 95.346(15) 1_556 5_685 ?
Bi1 Ba4 Bi2 98.61(6) 5_675 5_685 ?
Bi1 Ba4 Bi2 55.55(4) 8_666 5_685 ?
Bi2 Ba4 Bi2 145.04(10) 5_675 5_685 ?
Bi1 Ba4 Sr3 139.18(4) 4_575 7_576 ?
Bi1 Ba4 Sr3 119.34(3) . 7_576 ?
Bi2 Ba4 Sr3 123.50(6) . 7_576 ?
Bi2 Ba4 Sr3 89.53(5) 1_556 7_576 ?
Bi1 Ba4 Sr3 55.38(6) 5_675 7_576 ?
Bi1 Ba4 Sr3 49.79(4) 8_666 7_576 ?
Bi2 Ba4 Sr3 51.19(4) 5_675 7_576 ?
Bi2 Ba4 Sr3 95.75(6) 5_685 7_576 ?
Bi1 Ba4 Ba3 139.18(4) 4_575 7_576 ?
Bi1 Ba4 Ba3 119.34(3) . 7_576 ?
Bi2 Ba4 Ba3 123.50(6) . 7_576 ?
Bi2 Ba4 Ba3 89.53(5) 1_556 7_576 ?
Bi1 Ba4 Ba3 55.38(6) 5_675 7_576 ?
Bi1 Ba4 Ba3 49.79(4) 8_666 7_576 ?
Bi2 Ba4 Ba3 51.19(4) 5_675 7_576 ?
Bi2 Ba4 Ba3 95.75(6) 5_685 7_576 ?
Sr3 Ba4 Ba3 0.00(7) 7_576 7_576 ?
Bi1 Ba4 Sr3 119.34(3) 4_575 5_675 ?
Bi1 Ba4 Sr3 139.18(4) . 5_675 ?
Bi2 Ba4 Sr3 89.53(5) . 5_675 ?
Bi2 Ba4 Sr3 123.50(6) 1_556 5_675 ?
Bi1 Ba4 Sr3 49.79(4) 5_675 5_675 ?
Bi1 Ba4 Sr3 55.38(6) 8_666 5_675 ?
Bi2 Ba4 Sr3 95.75(6) 5_675 5_675 ?
Bi2 Ba4 Sr3 51.19(4) 5_685 5_675 ?
Sr3 Ba4 Sr3 57.59(5) 7_576 5_675 ?
Ba3 Ba4 Sr3 57.59(5) 7_576 5_675 ?
Bi1 Ba4 Ba3 119.34(3) 4_575 5_675 ?
Bi1 Ba4 Ba3 139.18(4) . 5_675 ?
Bi2 Ba4 Ba3 89.53(5) . 5_675 ?
Bi2 Ba4 Ba3 123.50(6) 1_556 5_675 ?
Bi1 Ba4 Ba3 49.79(4) 5_675 5_675 ?
Bi1 Ba4 Ba3 55.38(6) 8_666 5_675 ?
Bi2 Ba4 Ba3 95.75(6) 5_675 5_675 ?
Bi2 Ba4 Ba3 51.19(4) 5_685 5_675 ?
Sr3 Ba4 Ba3 57.59(5) 7_576 5_675 ?
Ba3 Ba4 Ba3 57.59(5) 7_576 5_675 ?
Sr3 Ba4 Ba3 0.0 5_675 5_675 ?

loop_
_geom_bond_atom_site_label_1
_geom_bond_atom_site_label_2
_geom_bond_distance
_geom_bond_site_symmetry_2
_geom_bond_publ_flag
Bi1 Bi1 3.142(2) 2_675 ?
Bi1 Bi2 3.3385(15) . ?
Bi1 Ba4 3.462(2) . ?
Bi1 Ba3 3.5153(14) . ?
Bi1 Sr4 3.541(2) 5_675 ?
Bi1 Ba4 3.541(2) 5_675 ?
Bi1 Bi1 3.557(3) 4_565 ?
Bi1 Sr3 3.577(3) 3_655 ?
Bi1 Ba3 3.577(3) 3_655 ?
Bi1 Ba3 3.852(3) 3_654 ?
Bi2 Bi1 3.3385(15) 4_574 ?
Bi2 Sr4 3.5402(12) 1_554 ?
Bi2 Ba4 3.5402(12) 1_554 ?
Bi2 Ba4 3.5402(12) . ?
Bi2 Ba3 3.6171(18) 1_565 ?
Bi2 Sr3 3.6171(18) 1_565 ?
Bi2 Ba3 3.6171(18) 3_654 ?
Bi2 Sr3 3.6171(18) 3_654 ?
Bi2 Sr4 3.6212(12) 5_675 ?
Bi2 Ba4 3.6212(12) 5_675 ?
Ba3 Bi1 3.5154(14) 2_665 ?
Ba3 Bi1 3.577(3) 4_565 ?
Ba3 Bi1 3.577(3) 3_645 ?
Ba3 Bi2 3.6170(18) 1_545 ?
Ba3 Bi2 3.6171(18) 2_675 ?
Ba3 Bi1 3.852(3) 4_564 ?
Ba3 Bi1 3.852(3) 3_644 ?
Ba3 Bi1 4.2278(15) 1_545 ?
Ba3 Bi1 4.2278(15) 2_675 ?
Ba3 Sr3 4.366(3) 3_644 ?
Ba3 Ba3 4.366(3) 3_644 ?
Ba4 Bi1 3.462(2) 4_575 ?
Ba4 Bi2 3.5402(12) 1_556 ?
Ba4 Bi1 3.541(2) 5_675 ?
Ba4 Bi1 3.541(2) 8_666 ?
Ba4 Bi2 3.6212(12) 5_675 ?
Ba4 Bi2 3.6212(12) 5_685 ?
Ba4 Sr3 4.532(3) 7_576 ?
Ba4 Ba3 4.532(3) 7_576 ?
Ba4 Sr3 4.532(3) 5_675 ?
Ba4 Ba3 4.532(3) 5_675 ?
